data_4129021
loop_
_publ_author_name
'Zhang, Guoqi'
'Wu, Jing'
'Zheng, Shengping'
'Neary, Michelle C.'
'Mao, Jincheng'
'Flores, Marco'
'Trovitch, Ryan J.'
'Dub, Pavel A.'

_publ_section_title
;
 Redox-Noninnocent Ligand-Supported Vanadium Catalysts for the
 Chemoselective Reduction of C&#x2550;X (X = O, N) Functionalities.
;
_journal_issue 38
_journal_name_full 'Journal of the American Chemical Society'
_journal_page_first 15230
_journal_page_last 15239
_journal_paper_doi 10.1021/jacs.9b07062
_journal_volume 141
_journal_year 2019
_chemical_absolute_configuration unk
_chemical_formula_moiety 'C8 H12 N, Cl'
_chemical_formula_sum 'C8 H12 Cl N'
_chemical_formula_weight 157.64
_space_group_crystal_system orthorhombic
_space_group_IT_number 29
_space_group_name_Hall 'P 2c -2ac'
_space_group_name_H-M_alt 'P c a 21'
_atom_sites_solution_hydrogens mixed
_audit_creation_method SHELXL-2017/1
_cell_angle_alpha 90
_cell_angle_beta 90
_cell_angle_gamma 90
_cell_formula_units_Z 4
_cell_length_a 17.5887(18)
_cell_length_b 5.0205(5)
_cell_length_c 10.2381(11)
_cell_measurement_reflns_used 7010
_cell_measurement_temperature 240(2)
_cell_measurement_theta_max 29.41
_cell_measurement_theta_min 3.05
_cell_volume 904.07(16)
_computing_cell_refinement 'Bruker SAINT'
_computing_data_collection 'Bruker APEX2'
_computing_data_reduction 'Bruker SAINT'
_computing_molecular_graphics 'Bruker SHELXTL'
_computing_publication_material 'Bruker SHELXTL'
_computing_structure_refinement 'SHELXL-2017/1 (Sheldrick, 2017)'
_computing_structure_solution 'SHELXT 2014/5 (Sheldrick, 2014)'
_diffrn_ambient_temperature 240(2)
_diffrn_measured_fraction_theta_full 0.999
_diffrn_measured_fraction_theta_max 0.995
_diffrn_measurement_device_type 'Bruker APEX-II CCD'
_diffrn_measurement_method '\f and \w scans'
_diffrn_radiation_type MoK\a
_diffrn_radiation_wavelength 0.71073
_diffrn_reflns_av_R_equivalents 0.0548
_diffrn_reflns_av_unetI/netI 0.0331
_diffrn_reflns_Laue_measured_fraction_full 0.999
_diffrn_reflns_Laue_measured_fraction_max 0.995
_diffrn_reflns_limit_h_max 25
_diffrn_reflns_limit_h_min -26
_diffrn_reflns_limit_k_max 7
_diffrn_reflns_limit_k_min -7
_diffrn_reflns_limit_l_max 14
_diffrn_reflns_limit_l_min -15
_diffrn_reflns_number 25822
_diffrn_reflns_point_group_measured_fraction_full 0.999
_diffrn_reflns_point_group_measured_fraction_max 0.995
_diffrn_reflns_theta_full 25.000
_diffrn_reflns_theta_max 31.803
_diffrn_reflns_theta_min 3.054
_exptl_absorpt_coefficient_mu 0.353
_exptl_absorpt_correction_T_max 0.7463
_exptl_absorpt_correction_T_min 0.7116
_exptl_absorpt_correction_type empirical
_exptl_absorpt_process_details sadabs
_exptl_crystal_colour colorless
_exptl_crystal_density_diffrn 1.158
_exptl_crystal_description plate
_exptl_crystal_F_000 336
_exptl_crystal_size_max 0.460
_exptl_crystal_size_mid 0.250
_exptl_crystal_size_min 0.050
_refine_diff_density_max 0.277
_refine_diff_density_min -0.177
_refine_diff_density_rms 0.037
_refine_ls_abs_structure_details
; 
 Refined as an inversion twin. 
;
_refine_ls_abs_structure_Flack -0.04(11)
_refine_ls_extinction_method none
_refine_ls_goodness_of_fit_ref 1.019
_refine_ls_hydrogen_treatment mixed
_refine_ls_matrix_type full
_refine_ls_number_parameters 100
_refine_ls_number_reflns 3068
_refine_ls_number_restraints 1
_refine_ls_restrained_S_all 1.019
_refine_ls_R_factor_all 0.0765
_refine_ls_R_factor_gt 0.0377
_refine_ls_shift/su_max 0.001
_refine_ls_shift/su_mean 0.000
_refine_ls_structure_factor_coef Fsqd
_refine_ls_weighting_details 'w=1/[\s^2^(Fo^2^)+(0.0308P)^2^+0.1698P] where P=(Fo^2^+2Fc^2^)/3'
_refine_ls_weighting_scheme calc
_refine_ls_wR_factor_gt 0.0735
_refine_ls_wR_factor_ref 0.0862
_reflns_Friedel_coverage 0.903
_reflns_Friedel_fraction_full 1.000
_reflns_Friedel_fraction_max 0.995
_reflns_number_gt 2032
_reflns_number_total 3068
_reflns_threshold_expression 'I > 2\s(I)'
_cod_data_source_file ja9b07062_si_005.cif
_cod_data_source_block gz1353-11
_cod_database_code 4129021
_shelx_shelxl_version_number 2017/1
_shelx_space_group_comment
; 
The symmetry employed for this shelxl refinement is uniquely defined 
by the following loop, which should always be used as a source of 
symmetry information in preference to the above space-group names. 
They are only intended as comments. 
;
_shelx_estimated_absorpt_t_min 0.855
_shelx_estimated_absorpt_t_max 0.983

loop_
_space_group_symop_operation_xyz
'x, y, z'
'-x, -y, z+1/2'
'x+1/2, -y, z'
'-x+1/2, y, z+1/2'

loop_
_atom_site_label
_atom_site_type_symbol
_atom_site_fract_x
_atom_site_fract_y
_atom_site_fract_z
_atom_site_U_iso_or_equiv
_atom_site_adp_type
_atom_site_occupancy
_atom_site_site_symmetry_order
_atom_site_calc_flag
_atom_site_refinement_flags_posn
_atom_site_refinement_flags_adp
Cl1 Cl 0.76262(3) 1.00625(12) 0.35595(9) 0.04365(16) Uani 1 1 d . .
N1 N 0.73600(11) 0.6636(4) 0.6037(3) 0.0339(4) Uani 1 1 d . .
H1D H 0.7277(15) 0.795(6) 0.671(3) 0.043(7) Uiso 1 1 d . .
H1E H 0.7364(15) 0.766(6) 0.537(3) 0.045(8) Uiso 1 1 d . .
C1 C 0.81029(19) 0.5277(6) 0.6186(4) 0.0508(8) Uani 1 1 d . .
H1A H 0.850611 0.659400 0.621033 0.076 Uiso 1 1 calc R U
H1B H 0.810513 0.426264 0.699275 0.076 Uiso 1 1 calc R U
H1C H 0.818357 0.408435 0.545394 0.076 Uiso 1 1 calc R U
C2 C 0.67084(17) 0.4748(4) 0.5991(4) 0.0429(6) Uani 1 1 d . .
H2A H 0.665107 0.389779 0.684731 0.051 Uiso 1 1 calc R U
H2B H 0.681593 0.334930 0.534967 0.051 Uiso 1 1 calc R U
C3 C 0.59770(14) 0.6114(5) 0.5633(2) 0.0376(5) Uani 1 1 d . .
C4 C 0.55904(19) 0.5443(6) 0.4502(3) 0.0575(8) Uani 1 1 d . .
H4A H 0.579014 0.413924 0.393900 0.069 Uiso 1 1 calc R U
C5 C 0.4912(2) 0.6683(8) 0.4198(4) 0.0699(10) Uani 1 1 d . .
H5A H 0.465357 0.620317 0.343006 0.084 Uiso 1 1 calc R U
C6 C 0.4613(2) 0.8579(7) 0.4986(4) 0.0658(9) Uani 1 1 d . .
H6A H 0.415105 0.940888 0.476906 0.079 Uiso 1 1 calc R U
C7 C 0.4991(2) 0.9267(6) 0.6099(7) 0.0675(9) Uani 1 1 d . .
H7A H 0.478977 1.059310 0.664717 0.081 Uiso 1 1 calc R U
C8 C 0.56664(16) 0.8032(6) 0.6427(3) 0.0523(7) Uani 1 1 d . .
H8A H 0.591667 0.851160 0.720381 0.063 Uiso 1 1 calc R U

loop_
_atom_site_aniso_label
_atom_site_aniso_U_11
_atom_site_aniso_U_22
_atom_site_aniso_U_33
_atom_site_aniso_U_23
_atom_site_aniso_U_13
_atom_site_aniso_U_12
Cl1 0.0598(3) 0.0411(2) 0.0300(2) 0.0013(3) 0.0057(5) -0.0038(3)
N1 0.0380(12) 0.0350(9) 0.0288(8) 0.0031(11) 0.0029(10) 0.0028(8)
C1 0.0407(18) 0.0543(16) 0.057(2) 0.0032(16) 0.0039(13) 0.0077(12)
C2 0.0439(17) 0.0356(12) 0.0492(14) 0.0066(13) 0.0040(13) 0.0002(11)
C3 0.0389(13) 0.0362(11) 0.0378(12) 0.0061(10) 0.0006(10) -0.0074(10)
C4 0.064(2) 0.067(2) 0.0411(14) -0.0036(15) -0.0027(13) -0.0114(15)
C5 0.062(2) 0.092(3) 0.0550(19) 0.0146(19) -0.0254(16) -0.024(2)
C6 0.0447(17) 0.068(2) 0.085(2) 0.0199(19) -0.0145(17) -0.0073(16)
C7 0.0485(16) 0.0625(16) 0.091(2) -0.013(4) -0.0083(14) 0.012(2)
C8 0.0465(15) 0.0569(16) 0.0535(16) -0.0088(14) -0.0103(13) 0.0042(13)

loop_
_atom_type_symbol
_atom_type_description
_atom_type_scat_dispersion_real
_atom_type_scat_dispersion_imag
_atom_type_scat_source
C C 0.0033 0.0016 'International Tables Vol C Tables 4.2.6.8 and 6.1.1.4'
H H 0.0000 0.0000 'International Tables Vol C Tables 4.2.6.8 and 6.1.1.4'
N N 0.0061 0.0033 'International Tables Vol C Tables 4.2.6.8 and 6.1.1.4'
Cl Cl 0.1484 0.1585 'International Tables Vol C Tables 4.2.6.8 and 6.1.1.4'

loop_
_geom_angle_atom_site_label_1
_geom_angle_atom_site_label_2
_geom_angle_atom_site_label_3
_geom_angle
C1 N1 C2 112.89(19)
C1 N1 H1D 112.0(17)
C2 N1 H1D 109.8(16)
C1 N1 H1E 110.7(19)
C2 N1 H1E 111.5(19)
H1D N1 H1E 99(2)
N1 C1 H1A 109.5
N1 C1 H1B 109.5
H1A C1 H1B 109.5
N1 C1 H1C 109.5
H1A C1 H1C 109.5
H1B C1 H1C 109.5
N1 C2 C3 112.10(18)
N1 C2 H2A 109.2
C3 C2 H2A 109.2
N1 C2 H2B 109.2
C3 C2 H2B 109.2
H2A C2 H2B 107.9
C8 C3 C4 118.1(2)
C8 C3 C2 121.1(3)
C4 C3 C2 120.9(3)
C5 C4 C3 120.2(3)
C5 C4 H4A 119.9
C3 C4 H4A 119.9
C6 C5 C4 121.2(3)
C6 C5 H5A 119.4
C4 C5 H5A 119.4
C5 C6 C7 119.1(3)
C5 C6 H6A 120.4
C7 C6 H6A 120.4
C6 C7 C8 120.6(4)
C6 C7 H7A 119.7
C8 C7 H7A 119.7
C3 C8 C7 120.8(3)
C3 C8 H8A 119.6
C7 C8 H8A 119.6

loop_
_geom_bond_atom_site_label_1
_geom_bond_atom_site_label_2
_geom_bond_distance
N1 C1 1.482(4)
N1 C2 1.488(3)
N1 H1D 0.96(3)
N1 H1E 0.85(3)
C1 H1A 0.9700
C1 H1B 0.9700
C1 H1C 0.9700
C2 C3 1.503(4)
C2 H2A 0.9800
C2 H2B 0.9800
C3 C8 1.374(4)
C3 C4 1.385(4)
C4 C5 1.381(5)
C4 H4A 0.9400
C5 C6 1.354(5)
C5 H5A 0.9400
C6 C7 1.363(7)
C6 H6A 0.9400
C7 C8 1.382(5)
C7 H7A 0.9400
C8 H8A 0.9400

loop_
_geom_hbond_atom_site_label_D
_geom_hbond_atom_site_label_H
_geom_hbond_atom_site_label_A
_geom_hbond_distance_DH
_geom_hbond_distance_HA
_geom_hbond_distance_DA
_geom_hbond_angle_DHA
_geom_hbond_site_symmetry_A
_geom_hbond_publ_flag
N1 H1E Cl1 0.85(3) 2.26(3) 3.100(3) 168(3) . yes
N1 H1D Cl1 0.96(3) 2.18(3) 3.103(3) 160(2) 4_655 yes

loop_
_geom_torsion_atom_site_label_1
_geom_torsion_atom_site_label_2
_geom_torsion_atom_site_label_3
_geom_torsion_atom_site_label_4
_geom_torsion
C1 N1 C2 C3 -171.2(2)
N1 C2 C3 C8 -63.6(4)
N1 C2 C3 C4 117.4(3)
C8 C3 C4 C5 -0.2(4)
C2 C3 C4 C5 178.9(3)
C3 C4 C5 C6 0.4(5)
C4 C5 C6 C7 0.0(5)
C5 C6 C7 C8 -0.6(6)
C4 C3 C8 C7 -0.5(4)
C2 C3 C8 C7 -179.5(3)
C6 C7 C8 C3 0.9(6)
